data_7712423
loop_
_publ_author_name
'Huynh, Silvia'
'Arrowsmith, Merle'
'Meier, Lukas'
'Dietz, Maximilian'
'H\"arterich, Marcel'
'Michel, Maximilian'
'G\"artner, Annalena'
'Braunschweig, Holger'

_publ_section_title
;
 Cyclic Alkyl(amino)iminates (CAAIs) as Strong 2\s,4\p-Electron Donor
 Ligands for the Stabilisation of Boranes and Diboranes(4): A Synthetic
 and Computational Study
;
_journal_name_full 'Dalton Transactions'
_journal_paper_doi 10.1039/D3DT00298E
_journal_year 2023
_chemical_formula_moiety 'C20 H31 B Cl2 N2'
_chemical_formula_sum 'C20 H31 B Cl2 N2'
_chemical_formula_weight 381.18
_chemical_name_systematic (CAAI)BCl2
_chemical_properties_physical Air-sensitive,Moisture-sensitive
_space_group_crystal_system monoclinic
_space_group_IT_number 14
_space_group_name_Hall '-P 2yn'
_space_group_name_H-M_alt 'P 1 21/n 1'
_atom_sites_solution_hydrogens geom
_atom_sites_solution_primary dual
_atom_sites_solution_secondary difmap
_audit_creation_date 2022-08-26
_audit_creation_method 'CIF-fill 1.3i (K.Radacki, 2005-22)'
_audit_update_record
;
2023-01-19 deposited with the CCDC.	2023-02-27 downloaded from the CCDC.
;
_cell_angle_alpha 90
_cell_angle_beta 97.11(2)
_cell_angle_gamma 90
_cell_formula_units_Z 4
_cell_length_a 14.270(6)
_cell_length_b 10.149(4)
_cell_length_c 14.806(6)
_cell_measurement_reflns_used 5879
_cell_measurement_temperature 100(2)
_cell_measurement_theta_max 28.25
_cell_measurement_theta_min 2.44
_cell_volume 2127.8(15)
_computing_cell_refinement 'Saint+ ver. 8.40A (Bruker AXS)'
_computing_data_collection 'BIS 2011.8 / APEX4 ver. 2021.10 (Bruker AXS)'
_computing_data_reduction 'Saint+ ver. 8.40A (Bruker AXS)'
_computing_molecular_graphics 'ShelXLe (Huebschle et all, 2011)'
_computing_publication_material 'SHELXL-2018/3 (Sheldrick, 2018)'
_computing_structure_refinement 'SHELXL-2018/3 (Sheldrick, 2018)'
_computing_structure_solution 'SHELXT 2014/5 (Sheldrick, 2014)'
_diffrn_ambient_environment N~2~
_diffrn_ambient_temperature 100(2)
_diffrn_detector CCD
_diffrn_detector_area_resol_mean 8.333
_diffrn_detector_type Apex2
_diffrn_measured_fraction_theta_full 1.000
_diffrn_measured_fraction_theta_max 1.000
_diffrn_measurement_device 'four-circle diffractometer'
_diffrn_measurement_device_type 'Bruker X8-APEX II'
_diffrn_measurement_method '\f and \w scans'
_diffrn_orient_matrix_type
;
 Sparks R.A., Computational Crystallography p1-18 (Clarendon Press, 1982)
;
_diffrn_orient_matrix_UB_11 -0,0602115
_diffrn_orient_matrix_UB_12 0,0120659
_diffrn_orient_matrix_UB_13 0,0271244
_diffrn_orient_matrix_UB_21 -0,0064977
_diffrn_orient_matrix_UB_22 0,0908211
_diffrn_orient_matrix_UB_23 -0,0262124
_diffrn_orient_matrix_UB_31 -0,0363276
_diffrn_orient_matrix_UB_32 -0,0362434
_diffrn_orient_matrix_UB_33 -0,0566547
_diffrn_radiation_monochromator 'multi-layer mirror'
_diffrn_radiation_probe x-ray
_diffrn_radiation_type MoK\a
_diffrn_radiation_wavelength 0.71073
_diffrn_radiation_xray_symbol K-L~2,3~
_diffrn_reflns_av_R_equivalents 0.0532
_diffrn_reflns_av_unetI/netI 0.0370
_diffrn_reflns_Laue_measured_fraction_full 1.000
_diffrn_reflns_Laue_measured_fraction_max 1.000
_diffrn_reflns_limit_h_max 17
_diffrn_reflns_limit_h_min -17
_diffrn_reflns_limit_k_max 12
_diffrn_reflns_limit_k_min -12
_diffrn_reflns_limit_l_max 18
_diffrn_reflns_limit_l_min -18
_diffrn_reflns_number 20792
_diffrn_reflns_point_group_measured_fraction_full 1.000
_diffrn_reflns_point_group_measured_fraction_max 1.000
_diffrn_reflns_theta_full 26.000
_diffrn_reflns_theta_max 26.019
_diffrn_reflns_theta_min 1.870
_diffrn_source 'rotating-anode X-ray tube'
_diffrn_source_type 'Nonius FR-591'
_diffrn_standards_number 0
_exptl_absorpt_coefficient_mu 0.310
_exptl_absorpt_correction_T_max 0.7457
_exptl_absorpt_correction_T_min 0.6320
_exptl_absorpt_correction_type multi-scan
_exptl_absorpt_process_details 'SADABS 2016/2 (Bruker AXS)'
_exptl_crystal_colour colourless
_exptl_crystal_density_diffrn 1.190
_exptl_crystal_description block
_exptl_crystal_F_000 816
_exptl_crystal_preparation
;
 Crystalls were grown from saturated solution. For data collection the 
 crystal was immersed in a film of perfluoropolyether oil, mounted on a 
 polyimide loop and transferred to stream of cold nitrogen (Oxford Cryostream 
 700).
;
_exptl_crystal_size_max 0.488
_exptl_crystal_size_mid 0.298
_exptl_crystal_size_min 0.270
_refine_diff_density_max 0.436
_refine_diff_density_min -0.238
_refine_diff_density_rms 0.045
_refine_ls_extinction_method none
_refine_ls_goodness_of_fit_ref 1.031
_refine_ls_hydrogen_treatment constr
_refine_ls_matrix_type full
_refine_ls_number_parameters 253
_refine_ls_number_reflns 4202
_refine_ls_number_restraints 36
_refine_ls_restrained_S_all 1.040
_refine_ls_R_factor_all 0.0436
_refine_ls_R_factor_gt 0.0375
_refine_ls_shift/su_max 0.001
_refine_ls_shift/su_mean 0.000
_refine_ls_structure_factor_coef Fsqd
_refine_ls_weighting_details
;
 w=1/[\s^2^(Fo^2^)+(0.0454P)^2^+0.8864P] where P=(Fo^2^+2Fc^2^)/3
;
_refine_ls_weighting_scheme calc
_refine_ls_wR_factor_gt 0.0959
_refine_ls_wR_factor_ref 0.1004
_reflns_Friedel_coverage 0.000
_reflns_number_gt 3644
_reflns_number_total 4202
_reflns_threshold_expression 'I > 2\s(I)'
_cod_data_source_file d3dt00298e2.cif
_cod_data_source_block test_a
_cod_original_cell_volume 2127.9(15)
_cod_original_sg_symbol_H-M 'P 21/n'
_cod_database_code 7712423
_shelx_shelxl_version_number 2018/3
_shelx_space_group_comment
;
 The symmetry employed for this shelxl refinement is uniquely defined by the 
 following loop, which should always be used as a source of symmetry 
 information in preference to the above space-group names. They are only 
 intended as comments.
;
_exptl_absorpt_special_details
;
 Incident beam scaling, empirical absorption correction using spherical 
 harmonics, and outlier rejection was employed as implemented in SADABS. 
 Additional spherical absorption correction with mu*r value set to 0.2 was 
 applied.
;
_shelx_estimated_absorpt_t_min 0.863
_shelx_estimated_absorpt_t_max 0.921

loop_
_space_group_symop_operation_xyz
'x, y, z'
'-x+1/2, y+1/2, -z+1/2'
'-x, -y, -z'
'x-1/2, -y-1/2, z-1/2'

loop_
_atom_site_label
_atom_site_type_symbol
_atom_site_fract_x
_atom_site_fract_y
_atom_site_fract_z
_atom_site_U_iso_or_equiv
_atom_site_adp_type
_atom_site_occupancy
_atom_site_site_symmetry_order
_atom_site_calc_flag
_atom_site_refinement_flags_posn
_atom_site_refinement_flags_adp
_atom_site_refinement_flags_occupancy
_atom_site_disorder_assembly
_atom_site_disorder_group
N2_1 N 0.22757(9) 0.61455(12) 0.55339(9) 0.0232(3) Uani 1 1 d . . . . .
B1_1 B 0.18941(12) 0.49501(17) 0.55575(11) 0.0231(3) Uani 1 1 d . U . . .
Cl1_11 Cl 0.12304(5) 0.41912(7) 0.45924(3) 0.0432(2) Uani 0.939(2) 1 d . U P A 1
Cl2_11 Cl 0.20869(4) 0.38940(9) 0.65374(5) 0.03891(19) Uani 0.939(2) 1 d . U P A 1
Cl1_12 Cl 0.1747(11) 0.3673(12) 0.4776(7) 0.058(3) Uani 0.061(2) 1 d . U P A 2
Cl2_12 Cl 0.1929(9) 0.4478(15) 0.6711(8) 0.050(2) Uani 0.061(2) 1 d . U P A 2
C1_2 C 0.22741(10) 0.74025(14) 0.55068(9) 0.0175(3) Uani 1 1 d . . . . .
N1_2 N 0.30151(8) 0.81441(11) 0.53394(8) 0.0169(3) Uani 1 1 d . . . . .
C3_2 C 0.28303(11) 0.96033(14) 0.53488(10) 0.0218(3) Uani 1 1 d . . . . .
C4_2 C 0.19026(11) 0.96407(15) 0.57782(10) 0.0246(3) Uani 1 1 d . . . . .
H4A_2 H 0.147671 1.032425 0.547913 0.029 Uiso 1 1 calc R U . . .
H4AB_2 H 0.203278 0.985294 0.643436 0.029 Uiso 1 1 calc R U . . .
C5_2 C 0.14382(10) 0.82742(15) 0.56480(10) 0.0231(3) Uani 1 1 d . . . . .
C6_2 C 0.27310(13) 1.01801(16) 0.43864(11) 0.0307(4) Uani 1 1 d . . . . .
H6A_2 H 0.259626 1.112517 0.441270 0.046 Uiso 1 1 calc R U . . .
H6B_2 H 0.221255 0.973761 0.400791 0.046 Uiso 1 1 calc R U . . .
H6C_2 H 0.332063 1.004682 0.412243 0.046 Uiso 1 1 calc R U . . .
C7_2 C 0.36137(12) 1.03518(15) 0.59276(11) 0.0280(3) Uani 1 1 d . . . . .
H7A_2 H 0.345706 1.129189 0.592698 0.042 Uiso 1 1 calc R U . . .
H7B_2 H 0.421080 1.022808 0.567511 0.042 Uiso 1 1 calc R U . . .
H7C_2 H 0.367689 1.001643 0.655291 0.042 Uiso 1 1 calc R U . . .
C8_2 C 0.07130(11) 0.81764(18) 0.47919(12) 0.0329(4) Uani 1 1 d . . . . .
H8A_2 H 0.018157 0.876742 0.485360 0.049 Uiso 1 1 calc R U . . .
H8B_2 H 0.048285 0.726812 0.471942 0.049 Uiso 1 1 calc R U . . .
H8C_2 H 0.101217 0.843122 0.425694 0.049 Uiso 1 1 calc R U . . .
C9_2 C 0.09758(12) 0.78321(18) 0.64783(12) 0.0330(4) Uani 1 1 d . . . . .
H9A_2 H 0.047089 0.844902 0.657955 0.049 Uiso 1 1 calc R U . . .
H9B_2 H 0.145081 0.781693 0.701623 0.049 Uiso 1 1 calc R U . . .
H9C_2 H 0.070997 0.694758 0.637002 0.049 Uiso 1 1 calc R U . . .
C1_3 C 0.38965(10) 0.75670(13) 0.51566(9) 0.0168(3) Uani 1 1 d . . . . .
C2_3 C 0.46059(10) 0.73343(13) 0.58893(10) 0.0186(3) Uani 1 1 d . . . . .
C3_3 C 0.54636(10) 0.68132(14) 0.56995(10) 0.0227(3) Uani 1 1 d . . . . .
H3_3 H 0.595545 0.667103 0.618363 0.027 Uiso 1 1 calc R U . . .
C4_3 C 0.56126(10) 0.64981(15) 0.48165(11) 0.0243(3) Uani 1 1 d . . . . .
H4_3 H 0.620511 0.615747 0.469732 0.029 Uiso 1 1 calc R U . . .
C5_3 C 0.48938(11) 0.66825(14) 0.41109(10) 0.0221(3) Uani 1 1 d . . . . .
H5_3 H 0.499666 0.644812 0.350982 0.027 Uiso 1 1 calc R U . . .
C6_3 C 0.40240(10) 0.72028(13) 0.42596(9) 0.0183(3) Uani 1 1 d . . . . .
C7_3 C 0.44455(10) 0.75399(14) 0.68795(9) 0.0203(3) Uani 1 1 d . . . . .
H7_3 H 0.382799 0.800402 0.688397 0.024 Uiso 1 1 calc R U . . .
C8_3 C 0.52156(12) 0.83932(17) 0.74026(11) 0.0306(4) Uani 1 1 d . . . . .
H8A_3 H 0.504574 0.858557 0.801023 0.046 Uiso 1 1 calc R U . . .
H8B_3 H 0.527516 0.922013 0.707278 0.046 Uiso 1 1 calc R U . . .
H8C_3 H 0.581855 0.791966 0.745933 0.046 Uiso 1 1 calc R U . . .
C9_3 C 0.43815(11) 0.62135(15) 0.73596(10) 0.0243(3) Uani 1 1 d . . . . .
H9A_3 H 0.422937 0.636108 0.797921 0.036 Uiso 1 1 calc R U . . .
H9B_3 H 0.498820 0.575404 0.738537 0.036 Uiso 1 1 calc R U . . .
H9C_3 H 0.388578 0.567613 0.702179 0.036 Uiso 1 1 calc R U . . .
C10_3 C 0.32290(11) 0.72446(14) 0.34710(9) 0.0207(3) Uani 1 1 d . . . . .
H10_3 H 0.267598 0.770182 0.368472 0.025 Uiso 1 1 calc R U . . .
C11_3 C 0.29270(11) 0.58416(15) 0.31869(10) 0.0237(3) Uani 1 1 d . . . . .
H11A_3 H 0.238173 0.587703 0.271495 0.035 Uiso 1 1 calc R U . . .
H11B_3 H 0.275512 0.536061 0.371628 0.035 Uiso 1 1 calc R U . . .
H11C_3 H 0.345087 0.538950 0.294780 0.035 Uiso 1 1 calc R U . . .
C12_3 C 0.35034(13) 0.79944(16) 0.26431(10) 0.0300(4) Uani 1 1 d . . . . .
H12A_3 H 0.296008 0.803067 0.216899 0.045 Uiso 1 1 calc R U . . .
H12B_3 H 0.402779 0.753943 0.240673 0.045 Uiso 1 1 calc R U . . .
H12C_3 H 0.369767 0.889185 0.282462 0.045 Uiso 1 1 calc R U . . .

loop_
_atom_site_aniso_label
_atom_site_aniso_U_11
_atom_site_aniso_U_22
_atom_site_aniso_U_33
_atom_site_aniso_U_23
_atom_site_aniso_U_13
_atom_site_aniso_U_12
N2_1 0.0202(6) 0.0221(6) 0.0280(7) -0.0004(5) 0.0062(5) -0.0015(5)
B1_1 0.0239(8) 0.0242(8) 0.0223(8) -0.0013(7) 0.0072(6) -0.0044(7)
Cl1_11 0.0472(4) 0.0549(4) 0.0284(3) -0.0138(2) 0.0084(2) -0.0295(3)
Cl2_11 0.0427(3) 0.0379(4) 0.0369(3) 0.0176(3) 0.0080(2) -0.0076(3)
Cl1_12 0.071(6) 0.054(5) 0.050(4) -0.012(4) 0.011(4) -0.016(4)
Cl2_12 0.063(5) 0.041(5) 0.046(4) 0.008(4) 0.010(4) -0.005(4)
C1_2 0.0185(7) 0.0213(7) 0.0121(6) -0.0016(5) 0.0002(5) -0.0014(5)
N1_2 0.0183(6) 0.0147(6) 0.0178(6) -0.0004(4) 0.0033(5) 0.0012(4)
C3_2 0.0268(8) 0.0146(7) 0.0241(7) -0.0010(6) 0.0042(6) 0.0044(6)
C4_2 0.0263(8) 0.0223(8) 0.0252(7) -0.0053(6) 0.0037(6) 0.0043(6)
C5_2 0.0190(7) 0.0262(8) 0.0243(7) -0.0060(6) 0.0039(6) 0.0017(6)
C6_2 0.0457(10) 0.0190(7) 0.0281(8) 0.0040(6) 0.0072(7) 0.0073(7)
C7_2 0.0322(8) 0.0163(7) 0.0352(9) -0.0010(6) 0.0034(7) -0.0026(6)
C8_2 0.0230(8) 0.0353(9) 0.0380(9) -0.0069(7) -0.0054(7) 0.0059(7)
C9_2 0.0289(8) 0.0384(9) 0.0346(9) -0.0103(7) 0.0158(7) -0.0044(7)
C1_3 0.0177(7) 0.0116(6) 0.0218(7) 0.0016(5) 0.0053(5) -0.0016(5)
C2_3 0.0197(7) 0.0136(6) 0.0227(7) 0.0021(5) 0.0035(6) -0.0037(5)
C3_3 0.0188(7) 0.0204(7) 0.0286(8) 0.0053(6) 0.0014(6) -0.0012(6)
C4_3 0.0199(7) 0.0201(7) 0.0342(8) 0.0036(6) 0.0087(6) 0.0015(6)
C5_3 0.0252(7) 0.0186(7) 0.0244(7) 0.0003(6) 0.0105(6) -0.0012(6)
C6_3 0.0218(7) 0.0125(6) 0.0214(7) 0.0023(5) 0.0058(6) -0.0018(5)
C7_3 0.0202(7) 0.0203(7) 0.0199(7) -0.0001(6) 0.0010(6) -0.0022(6)
C8_3 0.0320(9) 0.0299(9) 0.0281(8) -0.0014(7) -0.0030(7) -0.0086(7)
C9_3 0.0267(8) 0.0255(8) 0.0206(7) 0.0028(6) 0.0025(6) -0.0020(6)
C10_3 0.0251(7) 0.0193(7) 0.0182(7) 0.0007(5) 0.0046(6) 0.0030(6)
C11_3 0.0270(8) 0.0225(8) 0.0210(7) -0.0022(6) 0.0013(6) 0.0003(6)
C12_3 0.0422(10) 0.0252(8) 0.0230(8) 0.0064(6) 0.0062(7) 0.0024(7)

loop_
_atom_type_symbol
_atom_type_description
_atom_type_scat_dispersion_real
_atom_type_scat_dispersion_imag
_atom_type_scat_source
C C 0.0033 0.0016 'International Tables Vol C Tables 4.2.6.8 and 6.1.1.4'
H H 0.0000 0.0000 'International Tables Vol C Tables 4.2.6.8 and 6.1.1.4'
B B 0.0013 0.0007 'International Tables Vol C Tables 4.2.6.8 and 6.1.1.4'
N N 0.0061 0.0033 'International Tables Vol C Tables 4.2.6.8 and 6.1.1.4'
Cl Cl 0.1484 0.1585 'International Tables Vol C Tables 4.2.6.8 and 6.1.1.4'

loop_
_exptl_crystal_face_index_h
_exptl_crystal_face_index_k
_exptl_crystal_face_index_l
_exptl_crystal_face_perp_dist
1.00 1.00 1.00 0.2080
-1.00 1.00 -1.00 0.1700
1.00 -1.00 1.00 0.1670
0.00 -1.00 -1.00 0.2040
-1.00 1.00 0.00 0.1170
1.00 0.00 1.00 0.1790
-1.00 0.00 -1.00 0.2210
-1.00 1.00 1.00 0.1800
1.00 -1.00 -1.00 0.0930
1.00 0.00 -1.00 0.1180
-1.00 0.00 1.00 0.1610
0.00 0.00 1.00 0.2210
1.00 1.00 -1.00 0.1330
-1.00 -1.00 1.00 0.1290
0.00 1.00 -1.00 0.1600
0.00 -1.00 1.00 0.1610
0.00 -1.00 0.00 0.1450
0.00 1.00 0.00 0.1820
-1.00 0.00 0.00 0.1740
1.00 0.00 0.00 0.2040

loop_
_geom_angle_atom_site_label_1
_geom_angle_atom_site_label_2
_geom_angle_atom_site_label_3
_geom_angle
_geom_angle_site_symmetry_1
_geom_angle_site_symmetry_3
_geom_angle_publ_flag
C1_2 N2_1 B1_1 155.78(15) . . ?
N2_1 B1_1 Cl1_12 132.9(4) . . ?
N2_1 B1_1 Cl2_12 108.0(5) . . ?
Cl1_12 B1_1 Cl2_12 115.4(6) . . ?
N2_1 B1_1 Cl1_11 123.31(13) . . ?
N2_1 B1_1 Cl2_11 122.83(13) . . ?
Cl1_11 B1_1 Cl2_11 113.65(10) . . ?
N2_1 C1_2 N1_2 124.50(13) . . ?
N2_1 C1_2 C5_2 125.15(13) . . ?
N1_2 C1_2 C5_2 110.35(13) . . ?
C1_2 N1_2 C1_3 122.04(12) . . ?
C1_2 N1_2 C3_2 113.97(12) . . ?
C1_3 N1_2 C3_2 123.99(11) . . ?
N1_2 C3_2 C7_2 112.24(12) . . ?
N1_2 C3_2 C6_2 111.35(12) . . ?
C7_2 C3_2 C6_2 108.04(13) . . ?
N1_2 C3_2 C4_2 100.89(11) . . ?
C7_2 C3_2 C4_2 111.34(13) . . ?
C6_2 C3_2 C4_2 112.96(13) . . ?
C3_2 C4_2 C5_2 107.78(12) . . ?
C3_2 C4_2 H4A_2 110.2 . . ?
C5_2 C4_2 H4A_2 110.2 . . ?
C3_2 C4_2 H4AB_2 110.2 . . ?
C5_2 C4_2 H4AB_2 110.2 . . ?
H4A_2 C4_2 H4AB_2 108.5 . . ?
C1_2 C5_2 C9_2 111.29(13) . . ?
C1_2 C5_2 C8_2 107.98(12) . . ?
C9_2 C5_2 C8_2 109.26(14) . . ?
C1_2 C5_2 C4_2 102.04(12) . . ?
C9_2 C5_2 C4_2 112.64(13) . . ?
C8_2 C5_2 C4_2 113.39(13) . . ?
C3_2 C6_2 H6A_2 109.5 . . ?
C3_2 C6_2 H6B_2 109.5 . . ?
H6A_2 C6_2 H6B_2 109.5 . . ?
C3_2 C6_2 H6C_2 109.5 . . ?
H6A_2 C6_2 H6C_2 109.5 . . ?
H6B_2 C6_2 H6C_2 109.5 . . ?
C3_2 C7_2 H7A_2 109.5 . . ?
C3_2 C7_2 H7B_2 109.5 . . ?
H7A_2 C7_2 H7B_2 109.5 . . ?
C3_2 C7_2 H7C_2 109.5 . . ?
H7A_2 C7_2 H7C_2 109.5 . . ?
H7B_2 C7_2 H7C_2 109.5 . . ?
C5_2 C8_2 H8A_2 109.5 . . ?
C5_2 C8_2 H8B_2 109.5 . . ?
H8A_2 C8_2 H8B_2 109.5 . . ?
C5_2 C8_2 H8C_2 109.5 . . ?
H8A_2 C8_2 H8C_2 109.5 . . ?
H8B_2 C8_2 H8C_2 109.5 . . ?
C5_2 C9_2 H9A_2 109.5 . . ?
C5_2 C9_2 H9B_2 109.5 . . ?
H9A_2 C9_2 H9B_2 109.5 . . ?
C5_2 C9_2 H9C_2 109.5 . . ?
H9A_2 C9_2 H9C_2 109.5 . . ?
H9B_2 C9_2 H9C_2 109.5 . . ?
C2_3 C1_3 C6_3 121.09(13) . . ?
C2_3 C1_3 N1_2 118.91(12) . . ?
C6_3 C1_3 N1_2 119.96(12) . . ?
C3_3 C2_3 C1_3 118.27(13) . . ?
C3_3 C2_3 C7_3 119.05(13) . . ?
C1_3 C2_3 C7_3 122.54(13) . . ?
C4_3 C3_3 C2_3 121.22(14) . . ?
C4_3 C3_3 H3_3 119.4 . . ?
C2_3 C3_3 H3_3 119.4 . . ?
C5_3 C4_3 C3_3 119.65(14) . . ?
C5_3 C4_3 H4_3 120.2 . . ?
C3_3 C4_3 H4_3 120.2 . . ?
C4_3 C5_3 C6_3 121.63(14) . . ?
C4_3 C5_3 H5_3 119.2 . . ?
C6_3 C5_3 H5_3 119.2 . . ?
C5_3 C6_3 C1_3 118.01(13) . . ?
C5_3 C6_3 C10_3 118.90(13) . . ?
C1_3 C6_3 C10_3 122.87(13) . . ?
C2_3 C7_3 C9_3 110.53(12) . . ?
C2_3 C7_3 C8_3 112.31(12) . . ?
C9_3 C7_3 C8_3 110.05(12) . . ?
C2_3 C7_3 H7_3 107.9 . . ?
C9_3 C7_3 H7_3 107.9 . . ?
C8_3 C7_3 H7_3 107.9 . . ?
C7_3 C8_3 H8A_3 109.5 . . ?
C7_3 C8_3 H8B_3 109.5 . . ?
H8A_3 C8_3 H8B_3 109.5 . . ?
C7_3 C8_3 H8C_3 109.5 . . ?
H8A_3 C8_3 H8C_3 109.5 . . ?
H8B_3 C8_3 H8C_3 109.5 . . ?
C7_3 C9_3 H9A_3 109.5 . . ?
C7_3 C9_3 H9B_3 109.5 . . ?
H9A_3 C9_3 H9B_3 109.5 . . ?
C7_3 C9_3 H9C_3 109.5 . . ?
H9A_3 C9_3 H9C_3 109.5 . . ?
H9B_3 C9_3 H9C_3 109.5 . . ?
C6_3 C10_3 C11_3 109.99(11) . . ?
C6_3 C10_3 C12_3 112.73(13) . . ?
C11_3 C10_3 C12_3 109.43(12) . . ?
C6_3 C10_3 H10_3 108.2 . . ?
C11_3 C10_3 H10_3 108.2 . . ?
C12_3 C10_3 H10_3 108.2 . . ?
C10_3 C11_3 H11A_3 109.5 . . ?
C10_3 C11_3 H11B_3 109.5 . . ?
H11A_3 C11_3 H11B_3 109.5 . . ?
C10_3 C11_3 H11C_3 109.5 . . ?
H11A_3 C11_3 H11C_3 109.5 . . ?
H11B_3 C11_3 H11C_3 109.5 . . ?
C10_3 C12_3 H12A_3 109.5 . . ?
C10_3 C12_3 H12B_3 109.5 . . ?
H12A_3 C12_3 H12B_3 109.5 . . ?
C10_3 C12_3 H12C_3 109.5 . . ?
H12A_3 C12_3 H12C_3 109.5 . . ?
H12B_3 C12_3 H12C_3 109.5 . . ?

loop_
_geom_bond_atom_site_label_1
_geom_bond_atom_site_label_2
_geom_bond_distance
_geom_bond_site_symmetry_2
_geom_bond_publ_flag
N2_1 C1_2 1.276(2) . ?
N2_1 B1_1 1.332(2) . ?
B1_1 Cl1_12 1.733(10) . ?
B1_1 Cl2_12 1.768(11) . ?
B1_1 Cl1_11 1.7879(18) . ?
B1_1 Cl2_11 1.7974(19) . ?
C1_2 N1_2 1.3458(19) . ?
C1_2 C5_2 1.520(2) . ?
N1_2 C1_3 1.4432(18) . ?
N1_2 C3_2 1.5046(18) . ?
C3_2 C7_2 1.524(2) . ?
C3_2 C6_2 1.531(2) . ?
C3_2 C4_2 1.538(2) . ?
C4_2 C5_2 1.539(2) . ?
C4_2 H4A_2 0.9900 . ?
C4_2 H4AB_2 0.9900 . ?
C5_2 C9_2 1.533(2) . ?
C5_2 C8_2 1.537(2) . ?
C6_2 H6A_2 0.9800 . ?
C6_2 H6B_2 0.9800 . ?
C6_2 H6C_2 0.9800 . ?
C7_2 H7A_2 0.9800 . ?
C7_2 H7B_2 0.9800 . ?
C7_2 H7C_2 0.9800 . ?
C8_2 H8A_2 0.9800 . ?
C8_2 H8B_2 0.9800 . ?
C8_2 H8C_2 0.9800 . ?
C9_2 H9A_2 0.9800 . ?
C9_2 H9B_2 0.9800 . ?
C9_2 H9C_2 0.9800 . ?
C1_3 C2_3 1.409(2) . ?
C1_3 C6_3 1.412(2) . ?
C2_3 C3_3 1.394(2) . ?
C2_3 C7_3 1.526(2) . ?
C3_3 C4_3 1.388(2) . ?
C3_3 H3_3 0.9500 . ?
C4_3 C5_3 1.383(2) . ?
C4_3 H4_3 0.9500 . ?
C5_3 C6_3 1.391(2) . ?
C5_3 H5_3 0.9500 . ?
C6_3 C10_3 1.524(2) . ?
C7_3 C9_3 1.530(2) . ?
C7_3 C8_3 1.532(2) . ?
C7_3 H7_3 1.0000 . ?
C8_3 H8A_3 0.9800 . ?
C8_3 H8B_3 0.9800 . ?
C8_3 H8C_3 0.9800 . ?
C9_3 H9A_3 0.9800 . ?
C9_3 H9B_3 0.9800 . ?
C9_3 H9C_3 0.9800 . ?
C10_3 C11_3 1.531(2) . ?
C10_3 C12_3 1.534(2) . ?
C10_3 H10_3 1.0000 . ?
C11_3 H11A_3 0.9800 . ?
C11_3 H11B_3 0.9800 . ?
C11_3 H11C_3 0.9800 . ?
C12_3 H12A_3 0.9800 . ?
C12_3 H12B_3 0.9800 . ?
C12_3 H12C_3 0.9800 . ?

loop_
_geom_torsion_atom_site_label_1
_geom_torsion_atom_site_label_2
_geom_torsion_atom_site_label_3
_geom_torsion_atom_site_label_4
_geom_torsion
_geom_torsion_site_symmetry_1
_geom_torsion_site_symmetry_2
_geom_torsion_site_symmetry_3
_geom_torsion_site_symmetry_4
_geom_torsion_publ_flag
C1_2 N2_1 B1_1 Cl1_12 110.8(9) . . . . ?
C1_2 N2_1 B1_1 Cl2_12 -92.7(6) . . . . ?
C1_2 N2_1 B1_1 Cl1_11 74.1(4) . . . . ?
C1_2 N2_1 B1_1 Cl2_11 -111.5(3) . . . . ?
B1_1 N2_1 C1_2 N1_2 -168.1(3) . . . . ?
B1_1 N2_1 C1_2 C5_2 11.2(4) . . . . ?
N2_1 C1_2 N1_2 C1_3 1.0(2) . . . . ?
C5_2 C1_2 N1_2 C1_3 -178.40(11) . . . . ?
N2_1 C1_2 N1_2 C3_2 -179.80(13) . . . . ?
C5_2 C1_2 N1_2 C3_2 0.79(16) . . . . ?
C1_2 N1_2 C3_2 C7_2 131.42(13) . . . . ?
C1_3 N1_2 C3_2 C7_2 -49.41(18) . . . . ?
C1_2 N1_2 C3_2 C6_2 -107.31(14) . . . . ?
C1_3 N1_2 C3_2 C6_2 71.86(17) . . . . ?
C1_2 N1_2 C3_2 C4_2 12.80(15) . . . . ?
C1_3 N1_2 C3_2 C4_2 -168.03(12) . . . . ?
N1_2 C3_2 C4_2 C5_2 -21.07(14) . . . . ?
C7_2 C3_2 C4_2 C5_2 -140.34(13) . . . . ?
C6_2 C3_2 C4_2 C5_2 97.88(15) . . . . ?
N2_1 C1_2 C5_2 C9_2 46.18(19) . . . . ?
N1_2 C1_2 C5_2 C9_2 -134.42(13) . . . . ?
N2_1 C1_2 C5_2 C8_2 -73.73(18) . . . . ?
N1_2 C1_2 C5_2 C8_2 105.68(14) . . . . ?
N2_1 C1_2 C5_2 C4_2 166.54(14) . . . . ?
N1_2 C1_2 C5_2 C4_2 -14.05(15) . . . . ?
C3_2 C4_2 C5_2 C1_2 21.76(15) . . . . ?
C3_2 C4_2 C5_2 C9_2 141.18(13) . . . . ?
C3_2 C4_2 C5_2 C8_2 -94.09(15) . . . . ?
C1_2 N1_2 C1_3 C2_3 -91.08(16) . . . . ?
C3_2 N1_2 C1_3 C2_3 89.82(16) . . . . ?
C1_2 N1_2 C1_3 C6_3 86.69(16) . . . . ?
C3_2 N1_2 C1_3 C6_3 -92.42(16) . . . . ?
C6_3 C1_3 C2_3 C3_3 4.1(2) . . . . ?
N1_2 C1_3 C2_3 C3_3 -178.11(12) . . . . ?
C6_3 C1_3 C2_3 C7_3 -171.47(12) . . . . ?
N1_2 C1_3 C2_3 C7_3 6.27(19) . . . . ?
C1_3 C2_3 C3_3 C4_3 -1.6(2) . . . . ?
C7_3 C2_3 C3_3 C4_3 174.18(13) . . . . ?
C2_3 C3_3 C4_3 C5_3 -1.1(2) . . . . ?
C3_3 C4_3 C5_3 C6_3 1.2(2) . . . . ?
C4_3 C5_3 C6_3 C1_3 1.2(2) . . . . ?
C4_3 C5_3 C6_3 C10_3 -173.56(13) . . . . ?
C2_3 C1_3 C6_3 C5_3 -4.0(2) . . . . ?
N1_2 C1_3 C6_3 C5_3 178.32(12) . . . . ?
C2_3 C1_3 C6_3 C10_3 170.61(12) . . . . ?
N1_2 C1_3 C6_3 C10_3 -7.11(19) . . . . ?
C3_3 C2_3 C7_3 C9_3 -68.05(17) . . . . ?
C1_3 C2_3 C7_3 C9_3 107.54(15) . . . . ?
C3_3 C2_3 C7_3 C8_3 55.27(18) . . . . ?
C1_3 C2_3 C7_3 C8_3 -129.14(15) . . . . ?
C5_3 C6_3 C10_3 C11_3 65.94(16) . . . . ?
C1_3 C6_3 C10_3 C11_3 -108.59(15) . . . . ?
C5_3 C6_3 C10_3 C12_3 -56.48(17) . . . . ?
C1_3 C6_3 C10_3 C12_3 128.99(14) . . . . ?
